data_1561701
loop_
_publ_author_name
'Nguyen, Vu T.'
'Haug, Graham C.'
'Nguyen, Viet D.'
'Vuong, Ngan T. H.'
'Arman, Hadi D.'
'Larionov, Oleg V.'

_publ_section_title
;
 Photocatalytic decarboxylative amidosulfonation enables direct
 transformation of carboxylic acids to sulfonamides
;
_journal_name_full 'Chemical Science'
_journal_paper_doi 10.1039/D1SC01389K
_journal_year 2021
_chemical_absolute_configuration ad
_chemical_formula_moiety 'C26 H33 N O9 S'
_chemical_formula_sum 'C26 H33 N O9 S'
_chemical_formula_weight 535.59
_space_group_crystal_system monoclinic
_space_group_IT_number 5
_space_group_name_Hall 'C 2y'
_space_group_name_H-M_alt 'C 1 2 1'
_atom_sites_solution_hydrogens geom
_atom_sites_solution_primary dual
_audit_creation_date 2020-08-01
_audit_creation_method
;
Olex2 1.3
(compiled 2020.07.31 svn.rc2a77460 for OlexSys, GUI svn.r6143)
;
_audit_update_record
;
2020-11-05 deposited with the CCDC.	2021-04-06 downloaded from the CCDC.
;
_cell_angle_alpha 90
_cell_angle_beta 96.6693(9)
_cell_angle_gamma 90
_cell_formula_units_Z 4
_cell_length_a 22.5244(2)
_cell_length_b 10.26708(10)
_cell_length_c 12.02634(11)
_cell_measurement_reflns_used 13114
_cell_measurement_temperature 99.99(10)
_cell_measurement_theta_max 75.3520
_cell_measurement_theta_min 3.7010
_cell_volume 2762.39(4)
_computing_cell_refinement 'CrysAlisPro 1.171.40.63a (Rigaku OD, 2019)'
_computing_data_collection 'CrysAlisPro 1.171.40.63a (Rigaku OD, 2019)'
_computing_data_reduction 'CrysAlisPro 1.171.40.63a (Rigaku OD, 2019)'
_computing_molecular_graphics 'Olex2 1.3 (Dolomanov et al., 2009)'
_computing_publication_material 'Olex2 1.3 (Dolomanov et al., 2009)'
_computing_structure_refinement 'SHELXL 2014/7 (Sheldrick, 2015)'
_computing_structure_solution 'SHELXT  (Sheldrick, 2015)'
_diffrn_ambient_environment N~2~
_diffrn_ambient_temperature 99.99(10)
_diffrn_detector 'Hybrid Pixel Array Detector'
_diffrn_detector_area_resol_mean 10.0000
_diffrn_detector_type HyPix
_diffrn_measured_fraction_theta_full 0.997
_diffrn_measured_fraction_theta_max 0.937
_diffrn_measurement_details
;
List of Runs (angles in degrees, time in seconds):

  # Type    Start    End  Width  t~exp~   \w     \q     \k     \f   Frames
#--------------------------------------------------------------------------
  1  \w    -82.00  -1.00   0.50    0.08    --  -46.87 110.00 -43.00  162
  2  \w     23.00  88.00   0.50    0.08    --   46.87-110.00-138.00  130
  3  \w    -82.00 -15.00   0.50    0.32    --  -88.50 110.00 -43.00  134
  4  \w   -160.00 -82.00   0.50    0.32    --  -88.50-110.00-138.00  156
  5  \w     34.00 107.00   0.50    0.32    --  106.69-110.00-138.00  146
  6  \w    103.00 178.00   0.50    0.32    --  106.69 110.00 -43.00  150
  7  \w   -120.00 -83.00   0.50    0.08    --  -46.87 -57.00  30.00   74
  8  \w   -120.00 -83.00   0.50    0.08    --  -46.87 -57.00-180.00   74
  9  \w   -120.00 -87.00   0.50    0.08    --  -46.87-125.00  30.00   66
 10  \w   -120.00 -83.00   0.50    0.08    --  -46.87 -57.00 -90.00   74
 11  \w     83.00 120.00   0.50    0.08    --   46.87  57.00   0.00   74
 12  \w    -28.00  30.00   0.50    0.08    --   46.87 -19.00 120.00  116
 13  \w    -51.00 -16.00   0.50    0.32    --  -88.50  45.00 -60.00   70
 14  \w    -71.00 -15.00   0.50    0.32    --  -88.50  61.00 150.00  112
 15  \w   -160.00-101.00   0.50    0.32    --  -88.50 -77.00 -90.00  118
 16  \w    -51.00 -16.00   0.50    0.32    --  -88.50  45.00-120.00   70
 17  \w    -51.00 -16.00   0.50    0.32    --  -88.50  45.00   0.00   70
 18  \w    -51.00 -16.00   0.50    0.32    --  -88.50  45.00 150.00   70
 19  \w    -51.00 -16.00   0.50    0.32    --  -88.50  45.00-180.00   70
 20  \w    -51.00 -16.00   0.50    0.32    --  -88.50  45.00 -90.00   70
 21  \w    -51.00 -16.00   0.50    0.32    --  -88.50  45.00  90.00   70
 22  \w    -51.00 -16.00   0.50    0.32    --  -88.50  45.00 120.00   70
 23  \w     34.00  71.00   0.50    0.32    --  106.69 -61.00  30.00   74
 24  \w     34.00 105.00   0.50    0.32    --  106.69 -94.00-120.00  142
 25  \w     34.00 111.00   0.50    0.32    --  106.69-125.00 -30.00  154
 26  \w     34.00  71.00   0.50    0.32    --  106.69 -61.00   0.00   74
 27  \w     34.00 111.00   0.50    0.32    --  106.69-125.00  60.00  154
 28  \w     34.00  71.00   0.50    0.32    --  106.69 -61.00 -90.00   74
 29  \w   -121.00 -32.00   0.50    0.08    --  -46.87 -37.00 -90.00  178
 30  \w   -121.00 -32.00   0.50    0.08    --  -46.87 -37.00-180.00  178
 31  \w     32.00  67.00   0.50    0.08    --   46.87  37.00  60.00   70
 32  \w     32.00 121.00   0.50    0.08    --   46.87  37.00 120.00  178
;
_diffrn_measurement_device 'four-circle diffractometer'
_diffrn_measurement_device_type 'XtaLAB Synergy, Dualflex, HyPix'
_diffrn_measurement_method '\w scans'
_diffrn_orient_matrix_type 'CrysAlisPro convention (1999,Acta A55,543-557)'
_diffrn_orient_matrix_UB_11 -0.0067595000
_diffrn_orient_matrix_UB_12 0.0034706000
_diffrn_orient_matrix_UB_13 -0.1289235000
_diffrn_orient_matrix_UB_21 -0.0141181000
_diffrn_orient_matrix_UB_22 0.1467499000
_diffrn_orient_matrix_UB_23 0.0025156000
_diffrn_orient_matrix_UB_31 0.0670384000
_diffrn_orient_matrix_UB_32 0.0312296000
_diffrn_orient_matrix_UB_33 0.0028649000
_diffrn_radiation_monochromator mirror
_diffrn_radiation_probe x-ray
_diffrn_radiation_type 'Cu K\a'
_diffrn_radiation_wavelength 1.54184
_diffrn_reflns_av_R_equivalents 0.0322
_diffrn_reflns_av_unetI/netI 0.0266
_diffrn_reflns_Laue_measured_fraction_full 0.997
_diffrn_reflns_Laue_measured_fraction_max 0.937
_diffrn_reflns_limit_h_max 27
_diffrn_reflns_limit_h_min -18
_diffrn_reflns_limit_k_max 12
_diffrn_reflns_limit_k_min -12
_diffrn_reflns_limit_l_max 15
_diffrn_reflns_limit_l_min -14
_diffrn_reflns_number 16441
_diffrn_reflns_point_group_measured_fraction_full 0.997
_diffrn_reflns_point_group_measured_fraction_max 0.938
_diffrn_reflns_theta_full 67.684
_diffrn_reflns_theta_max 76.582
_diffrn_reflns_theta_min 3.700
_diffrn_source 'micro-focus sealed X-ray tube'
_diffrn_source_type 'PhotonJet (Cu) X-ray Source'
_exptl_absorpt_coefficient_mu 1.482
_exptl_absorpt_correction_T_max 1.000
_exptl_absorpt_correction_T_min 0.506
_exptl_absorpt_correction_type gaussian
_exptl_absorpt_process_details
;
CrysAlisPro 1.171.40.63a (Rigaku Oxford Diffraction, 2019)
Numerical absorption correction based on gaussian integration over
			a multifaceted crystal model
Empirical absorption correction using spherical harmonics,
 implemented in SCALE3 ABSPACK scaling algorithm.
;
_exptl_crystal_colour 'clear colourless'
_exptl_crystal_colour_lustre clear
_exptl_crystal_colour_primary colourless
_exptl_crystal_density_diffrn 1.288
_exptl_crystal_description plate
_exptl_crystal_F_000 1136
_exptl_crystal_size_max 0.225
_exptl_crystal_size_mid 0.174
_exptl_crystal_size_min 0.051
_refine_diff_density_max 0.578
_refine_diff_density_min -0.301
_refine_diff_density_rms 0.047
_refine_ls_abs_structure_details
;
 Refined as an inversion twin.
;
_refine_ls_abs_structure_Flack 0.072(19)
_refine_ls_extinction_coef 0.00072(12)
_refine_ls_extinction_expression Fc^*^=kFc[1+0.001xFc^2^\l^3^/sin(2\q)]^-1/4^
_refine_ls_extinction_method 'SHELXL-2014/7 (Sheldrick 2014'
_refine_ls_goodness_of_fit_ref 1.012
_refine_ls_hydrogen_treatment constr
_refine_ls_matrix_type full
_refine_ls_number_parameters 339
_refine_ls_number_reflns 4895
_refine_ls_number_restraints 1
_refine_ls_restrained_S_all 1.012
_refine_ls_R_factor_all 0.0359
_refine_ls_R_factor_gt 0.0355
_refine_ls_shift/su_max 0.002
_refine_ls_shift/su_mean 0.000
_refine_ls_structure_factor_coef Fsqd
_refine_ls_weighting_details 'w=1/[\s^2^(Fo^2^)+(0.0588P)^2^+2.3316P] where P=(Fo^2^+2Fc^2^)/3'
_refine_ls_weighting_scheme calc
_refine_ls_wR_factor_gt 0.0938
_refine_ls_wR_factor_ref 0.0944
_reflns_Friedel_coverage 0.891
_reflns_Friedel_fraction_full 0.997
_reflns_Friedel_fraction_max 0.938
_reflns_number_gt 4809
_reflns_number_total 4895
_reflns_threshold_expression 'I > 2\s(I)'
_cod_data_source_file d1sc01389k2.cif
_cod_data_source_block hpd185
_cod_original_cell_volume 2762.38(5)
_cod_database_code 1561701
_shelx_shelxl_version_number 2014/7
_chemical_oxdiff_formula 'C H N O S'
_chemical_oxdiff_usercomment 206-3
_shelx_space_group_comment
;
The symmetry employed for this shelxl refinement is uniquely defined
by the following loop, which should always be used as a source of
symmetry information in preference to the above space-group names.
They are only intended as comments.
;
_shelx_estimated_absorpt_t_max 0.928
_shelx_estimated_absorpt_t_min 0.731
_reflns_odcompleteness_completeness 99.96
_reflns_odcompleteness_iscentric 1
_reflns_odcompleteness_theta 66.97
_olex2_refinement_description
;
1. Twinned data refinement
 Scales: 0.928(19)
 0.072(19)
2. Fixed Uiso
 At 1.2 times of:
  All C(H) groups, All C(H,H) groups
 At 1.5 times of:
  All C(H,H,H) groups
3.a Ternary CH refined with riding coordinates:
 C2(H2), C10(H10), C9(H9), C12(H12)
3.b Secondary CH2 refined with riding coordinates:
 C23(H23A,H23B), C7(H7A,H7B), C4(H4A,H4B), C22(H22A,H22B), C21(H21A,H21B),
 C15(H15A,H15B), C20(H20A,H20B), C3(H3A,H3B)
3.c Aromatic/amide H refined with riding coordinates:
 C14(H14), C13(H13)
3.d X=CH2 refined with riding coordinates:
 C19(H19A,H19B)
3.e Idealised Me refined as rotating group:
 C24(H24A,H24B,H24C), C26(H26A,H26B,H26C), C18(H18A,H18B,H18C)
;
_smtbx_masks_void_probe_radius 1.2
_smtbx_masks_void_truncation_radius 1.2
_olex2_exptl_crystal_mounting_method 'nylon loop'
_olex2_submission_special_instructions 'No special instructions were received'
_oxdiff_exptl_absorpt_empirical_details
;
Empirical correction (ABSPACK) includes:
- Absorption correction using spherical harmonics
- Frame scaling
;
_oxdiff_exptl_absorpt_empirical_full_max 1.356
_oxdiff_exptl_absorpt_empirical_full_min 0.815

loop_
_space_group_symop_operation_xyz
'x, y, z'
'-x, y, -z'
'x+1/2, y+1/2, z'
'-x+1/2, y+1/2, -z'

loop_
_atom_site_label
_atom_site_type_symbol
_atom_site_fract_x
_atom_site_fract_y
_atom_site_fract_z
_atom_site_U_iso_or_equiv
_atom_site_adp_type
_atom_site_occupancy
_atom_site_site_symmetry_order
_atom_site_calc_flag
_atom_site_refinement_flags_posn
_atom_site_refinement_flags_adp
_atom_site_refinement_flags_occupancy
_atom_site_disorder_assembly
_atom_site_disorder_group
S1 S 0.40586(3) 0.58083(7) 0.63090(5) 0.01966(16) Uani 1 1 d . . . . .
O8 O 0.35959(9) 0.6701(2) 0.58809(16) 0.0249(4) Uani 1 1 d . . . . .
O7 O 0.46458(8) 0.5926(2) 0.59701(16) 0.0271(4) Uani 1 1 d . . . . .
O3 O 0.25776(10) 0.4098(2) 0.85947(17) 0.0299(5) Uani 1 1 d . . . . .
O6 O 0.40038(9) 0.1848(2) 0.23390(18) 0.0299(5) Uani 1 1 d . . . . .
O1 O 0.29483(9) 0.1947(2) 0.56361(18) 0.0279(5) Uani 1 1 d . . . . .
O9 O 0.45559(9) 0.7992(2) 0.90079(17) 0.0306(5) Uani 1 1 d . . . . .
O5 O 0.49168(9) 0.2753(3) 0.27731(19) 0.0342(5) Uani 1 1 d . . . . .
O2 O 0.33422(12) 0.0615(3) 0.6991(2) 0.0424(6) Uani 1 1 d . . . . .
N1 N 0.41086(9) 0.5852(3) 0.76813(17) 0.0223(5) Uani 1 1 d . . . . .
O4 O 0.19231(14) 0.3045(3) 0.9546(3) 0.0575(8) Uani 1 1 d . . . . .
C6 C 0.37839(12) 0.4199(3) 0.2720(2) 0.0231(6) Uani 1 1 d . . . . .
C2 C 0.29454(12) 0.3941(3) 0.4498(2) 0.0228(6) Uani 1 1 d . . . . .
H2 H 0.2810 0.4868 0.4504 0.027 Uiso 1 1 calc R U . . .
C1 C 0.27792(12) 0.3354(3) 0.5566(2) 0.0230(6) Uani 1 1 d . . . . .
C5 C 0.37120(13) 0.2767(3) 0.3026(2) 0.0250(6) Uani 1 1 d . . . . .
C8 C 0.36392(11) 0.3994(3) 0.4665(2) 0.0201(6) Uani 1 1 d . . . . .
C23 C 0.37101(12) 0.6719(3) 0.8220(2) 0.0250(6) Uani 1 1 d . . . . .
H23A H 0.3643 0.6359 0.8959 0.030 Uiso 1 1 calc R U . . .
H23B H 0.3319 0.6776 0.7754 0.030 Uiso 1 1 calc R U . . .
C16 C 0.31809(14) 0.1691(3) 0.6699(3) 0.0298(7) Uani 1 1 d . . . . .
C7 C 0.38608(12) 0.4965(3) 0.3807(2) 0.0207(6) Uani 1 1 d . . . . .
H7A H 0.3615 0.5767 0.3747 0.025 Uiso 1 1 calc R U . . .
H7B H 0.4285 0.5204 0.4020 0.025 Uiso 1 1 calc R U . . .
C4 C 0.30557(13) 0.2359(3) 0.2858(3) 0.0294(7) Uani 1 1 d . . . . .
H4A H 0.3010 0.1502 0.3214 0.035 Uiso 1 1 calc R U . . .
H4B H 0.2922 0.2272 0.2048 0.035 Uiso 1 1 calc R U . . .
C17 C 0.45984(15) 0.1931(4) 0.2298(3) 0.0331(7) Uani 1 1 d . . . . .
C22 C 0.39826(14) 0.8066(3) 0.8371(3) 0.0307(7) Uani 1 1 d . . . . .
H22A H 0.4022 0.8454 0.7629 0.037 Uiso 1 1 calc R U . . .
H22B H 0.3718 0.8634 0.8761 0.037 Uiso 1 1 calc R U . . .
C10 C 0.32076(12) 0.3963(3) 0.6494(2) 0.0221(6) Uani 1 1 d . . . . .
H10 H 0.3043 0.4806 0.6741 0.027 Uiso 1 1 calc R U . . .
C9 C 0.37953(12) 0.4200(3) 0.5957(2) 0.0203(6) Uani 1 1 d . . . . .
H9 H 0.4104 0.3550 0.6257 0.024 Uiso 1 1 calc R U . . .
C21 C 0.49543(13) 0.7184(3) 0.8478(3) 0.0295(7) Uani 1 1 d . . . . .
H21A H 0.5347 0.7156 0.8944 0.035 Uiso 1 1 calc R U . . .
H21B H 0.5016 0.7563 0.7743 0.035 Uiso 1 1 calc R U . . .
C15 C 0.39235(12) 0.2720(3) 0.4278(2) 0.0227(6) Uani 1 1 d . . . . .
H15A H 0.4365 0.2739 0.4428 0.027 Uiso 1 1 calc R U . . .
H15B H 0.3769 0.1943 0.4637 0.027 Uiso 1 1 calc R U . . .
C11 C 0.31932(13) 0.2933(3) 0.7403(2) 0.0264(6) Uani 1 1 d . . . . .
C19 C 0.37469(13) 0.4664(3) 0.1690(2) 0.0295(7) Uani 1 1 d . . . . .
H19A H 0.3769 0.5577 0.1571 0.035 Uiso 1 1 calc R U . . .
H19B H 0.3699 0.4087 0.1069 0.035 Uiso 1 1 calc R U . . .
C14 C 0.21463(13) 0.3438(3) 0.5849(3) 0.0286(7) Uani 1 1 d . . . . .
H14 H 0.1823 0.3620 0.5291 0.034 Uiso 1 1 calc R U . . .
C20 C 0.47136(11) 0.5810(4) 0.8309(2) 0.0256(6) Uani 1 1 d . . . . .
H20A H 0.4983 0.5292 0.7887 0.031 Uiso 1 1 calc R U . . .
H20B H 0.4696 0.5388 0.9044 0.031 Uiso 1 1 calc R U . . .
C3 C 0.26644(13) 0.3376(3) 0.3375(3) 0.0282(6) Uani 1 1 d . . . . .
H3A H 0.2580 0.4101 0.2837 0.034 Uiso 1 1 calc R U . . .
H3B H 0.2278 0.2967 0.3487 0.034 Uiso 1 1 calc R U . . .
C25 C 0.22214(15) 0.3996(4) 0.9418(3) 0.0333(7) Uani 1 1 d . . . . .
C12 C 0.25636(14) 0.3004(3) 0.7817(3) 0.0302(7) Uani 1 1 d . . . . .
H12 H 0.2485 0.2181 0.8219 0.036 Uiso 1 1 calc R U . . .
C13 C 0.20586(14) 0.3249(4) 0.6903(3) 0.0332(7) Uani 1 1 d . . . . .
H13 H 0.1661 0.3267 0.7094 0.040 Uiso 1 1 calc R U . . .
C24 C 0.36927(14) 0.2905(4) 0.8375(3) 0.0344(7) Uani 1 1 d . . . . .
H24A H 0.3638 0.2153 0.8854 0.052 Uiso 1 1 calc R U . . .
H24B H 0.3682 0.3707 0.8813 0.052 Uiso 1 1 calc R U . . .
H24C H 0.4080 0.2835 0.8082 0.052 Uiso 1 1 calc R U . . .
C26 C 0.22239(17) 0.5223(4) 1.0080(3) 0.0383(8) Uani 1 1 d . . . . .
H26A H 0.2622 0.5620 1.0133 0.057 Uiso 1 1 calc R U . . .
H26B H 0.2123 0.5027 1.0833 0.057 Uiso 1 1 calc R U . . .
H26C H 0.1928 0.5829 0.9709 0.057 Uiso 1 1 calc R U . . .
C18 C 0.48010(19) 0.0881(5) 0.1560(4) 0.0555(10) Uani 1 1 d . . . . .
H18A H 0.4623 0.0048 0.1743 0.083 Uiso 1 1 calc R U . . .
H18B H 0.5238 0.0812 0.1680 0.083 Uiso 1 1 calc R U . . .
H18C H 0.4674 0.1096 0.0774 0.083 Uiso 1 1 calc R U . . .

loop_
_atom_site_aniso_label
_atom_site_aniso_U_11
_atom_site_aniso_U_22
_atom_site_aniso_U_33
_atom_site_aniso_U_23
_atom_site_aniso_U_13
_atom_site_aniso_U_12
S1 0.0200(3) 0.0234(3) 0.0158(3) -0.0014(3) 0.0034(2) -0.0029(3)
O8 0.0301(10) 0.0243(11) 0.0200(10) -0.0001(8) 0.0014(7) 0.0015(9)
O7 0.0232(9) 0.0367(12) 0.0224(9) -0.0063(10) 0.0067(7) -0.0084(9)
O3 0.0345(11) 0.0331(13) 0.0241(10) -0.0020(9) 0.0121(8) -0.0064(9)
O6 0.0321(11) 0.0304(12) 0.0288(10) -0.0097(9) 0.0109(8) -0.0008(9)
O1 0.0338(11) 0.0213(11) 0.0305(11) -0.0032(9) 0.0125(8) -0.0057(9)
O9 0.0335(11) 0.0336(13) 0.0238(10) -0.0077(9) -0.0008(8) 0.0016(9)
O5 0.0303(11) 0.0370(13) 0.0377(12) -0.0070(10) 0.0136(9) 0.0000(10)
O2 0.0532(14) 0.0270(14) 0.0492(14) 0.0084(11) 0.0155(11) 0.0030(11)
N1 0.0204(10) 0.0281(12) 0.0187(10) 0.0000(11) 0.0034(8) 0.0028(11)
O4 0.081(2) 0.0388(17) 0.0633(18) -0.0038(14) 0.0519(16) -0.0089(14)
C6 0.0183(12) 0.0297(16) 0.0218(13) -0.0039(12) 0.0041(10) 0.0008(11)
C2 0.0219(13) 0.0246(15) 0.0224(13) -0.0035(12) 0.0044(10) 0.0001(11)
C1 0.0235(13) 0.0182(14) 0.0280(14) -0.0063(12) 0.0056(11) -0.0041(11)
C5 0.0279(14) 0.0235(15) 0.0250(14) -0.0058(12) 0.0081(11) 0.0010(12)
C8 0.0212(12) 0.0189(14) 0.0208(13) -0.0006(11) 0.0047(10) -0.0002(10)
C23 0.0246(13) 0.0317(17) 0.0194(13) -0.0017(12) 0.0061(10) 0.0041(12)
C16 0.0331(15) 0.0239(17) 0.0352(16) 0.0012(14) 0.0152(12) -0.0041(13)
C7 0.0215(12) 0.0226(14) 0.0184(13) -0.0020(11) 0.0036(9) -0.0016(11)
C4 0.0304(15) 0.0324(17) 0.0259(14) -0.0070(13) 0.0050(11) -0.0070(13)
C17 0.0362(16) 0.0343(18) 0.0311(16) -0.0055(14) 0.0137(13) 0.0017(14)
C22 0.0358(16) 0.0327(19) 0.0238(14) -0.0041(13) 0.0038(11) 0.0094(14)
C10 0.0203(12) 0.0243(15) 0.0231(13) -0.0010(12) 0.0081(10) -0.0027(11)
C9 0.0193(12) 0.0218(15) 0.0200(13) 0.0022(11) 0.0035(10) -0.0001(10)
C21 0.0239(13) 0.0381(19) 0.0259(14) -0.0037(13) 0.0009(11) -0.0012(12)
C15 0.0232(13) 0.0214(14) 0.0245(13) -0.0019(12) 0.0071(10) 0.0006(11)
C11 0.0289(14) 0.0267(16) 0.0250(14) 0.0024(13) 0.0090(11) -0.0033(12)
C19 0.0323(15) 0.0350(18) 0.0213(14) -0.0034(13) 0.0035(11) -0.0018(13)
C14 0.0215(13) 0.0325(18) 0.0325(16) -0.0083(13) 0.0061(11) -0.0058(12)
C20 0.0241(12) 0.0326(16) 0.0192(12) 0.0004(14) -0.0010(9) 0.0045(14)
C3 0.0229(13) 0.0370(18) 0.0252(14) -0.0046(13) 0.0046(11) -0.0033(12)
C25 0.0398(17) 0.0348(19) 0.0285(15) 0.0021(14) 0.0180(13) -0.0017(14)
C12 0.0364(16) 0.0288(17) 0.0279(15) -0.0042(13) 0.0150(12) -0.0093(13)
C13 0.0267(14) 0.0388(19) 0.0360(17) -0.0129(15) 0.0122(12) -0.0097(13)
C24 0.0380(16) 0.040(2) 0.0256(15) 0.0100(14) 0.0074(12) -0.0020(14)
C26 0.0443(19) 0.043(2) 0.0301(16) -0.0053(15) 0.0145(14) -0.0008(15)
C18 0.057(2) 0.051(2) 0.064(2) -0.023(2) 0.0286(19) 0.005(2)

loop_
_atom_type_symbol
_atom_type_description
_atom_type_scat_dispersion_real
_atom_type_scat_dispersion_imag
_atom_type_scat_source
C C 0.0181 0.0091 'International Tables Vol C Tables 4.2.6.8 and 6.1.1.4'
H H 0.0000 0.0000 'International Tables Vol C Tables 4.2.6.8 and 6.1.1.4'
N N 0.0311 0.0180 'International Tables Vol C Tables 4.2.6.8 and 6.1.1.4'
O O 0.0492 0.0322 'International Tables Vol C Tables 4.2.6.8 and 6.1.1.4'
S S 0.3331 0.5567 'International Tables Vol C Tables 4.2.6.8 and 6.1.1.4'

loop_
_exptl_crystal_face_index_h
_exptl_crystal_face_index_k
_exptl_crystal_face_index_l
_exptl_crystal_face_perp_dist
14 3 -1 0.0836
-8 5 -1 0.0889
-14 -1 1 0.1030
4 -6 1 0.0955
14 1 -1 0.0677
0 1 8 0.0374
-14 -1 3 0.0966
1 -1 -8 0.0093

loop_
_geom_angle_atom_site_label_1
_geom_angle_atom_site_label_2
_geom_angle_atom_site_label_3
_geom_angle
_geom_angle_site_symmetry_1
_geom_angle_site_symmetry_3
_geom_angle_publ_flag
O8 S1 N1 107.75(12) . . ?
O8 S1 C9 107.28(13) . . ?
O7 S1 O8 119.92(14) . . ?
O7 S1 N1 109.00(11) . . ?
O7 S1 C9 107.60(13) . . ?
N1 S1 C9 104.20(13) . . ?
C25 O3 C12 116.1(3) . . ?
C17 O6 C5 119.6(2) . . ?
C16 O1 C1 108.1(2) . . ?
C22 O9 C21 111.7(2) . . ?
C23 N1 S1 119.12(19) . . ?
C23 N1 C20 111.5(2) . . ?
C20 N1 S1 117.61(17) . . ?
C7 C6 C5 107.2(2) . . ?
C19 C6 C5 125.2(3) . . ?
C19 C6 C7 127.4(3) . . ?
C1 C2 H2 105.6 . . ?
C1 C2 C8 104.5(2) . . ?
C1 C2 C3 118.7(3) . . ?
C8 C2 H2 105.6 . . ?
C3 C2 H2 105.6 . . ?
C3 C2 C8 115.6(2) . . ?
O1 C1 C2 110.4(2) . . ?
O1 C1 C10 102.7(2) . . ?
O1 C1 C14 106.5(2) . . ?
C2 C1 C10 105.2(2) . . ?
C2 C1 C14 120.4(3) . . ?
C14 C1 C10 110.3(2) . . ?
O6 C5 C6 114.7(2) . . ?
O6 C5 C4 103.9(2) . . ?
O6 C5 C15 115.4(2) . . ?
C4 C5 C6 111.1(3) . . ?
C15 C5 C6 103.8(2) . . ?
C15 C5 C4 107.9(2) . . ?
C2 C8 C7 109.4(2) . . ?
C2 C8 C9 103.8(2) . . ?
C7 C8 C9 121.2(2) . . ?
C15 C8 C2 112.1(2) . . ?
C15 C8 C7 99.5(2) . . ?
C15 C8 C9 111.0(2) . . ?
N1 C23 H23A 109.6 . . ?
N1 C23 H23B 109.6 . . ?
N1 C23 C22 110.3(2) . . ?
H23A C23 H23B 108.1 . . ?
C22 C23 H23A 109.6 . . ?
C22 C23 H23B 109.6 . . ?
O1 C16 C11 110.0(3) . . ?
O2 C16 O1 121.8(3) . . ?
O2 C16 C11 128.2(3) . . ?
C6 C7 C8 103.0(2) . . ?
C6 C7 H7A 111.2 . . ?
C6 C7 H7B 111.2 . . ?
C8 C7 H7A 111.2 . . ?
C8 C7 H7B 111.2 . . ?
H7A C7 H7B 109.1 . . ?
C5 C4 H4A 109.5 . . ?
C5 C4 H4B 109.5 . . ?
C5 C4 C3 110.5(3) . . ?
H4A C4 H4B 108.1 . . ?
C3 C4 H4A 109.5 . . ?
C3 C4 H4B 109.5 . . ?
O6 C17 C18 110.3(3) . . ?
O5 C17 O6 124.4(3) . . ?
O5 C17 C18 125.2(3) . . ?
O9 C22 C23 110.2(3) . . ?
O9 C22 H22A 109.6 . . ?
O9 C22 H22B 109.6 . . ?
C23 C22 H22A 109.6 . . ?
C23 C22 H22B 109.6 . . ?
H22A C22 H22B 108.1 . . ?
C1 C10 H10 110.4 . . ?
C1 C10 C9 104.9(2) . . ?
C1 C10 C11 100.2(2) . . ?
C9 C10 H10 110.4 . . ?
C11 C10 H10 110.4 . . ?
C11 C10 C9 119.7(2) . . ?
S1 C9 H9 109.5 . . ?
C8 C9 S1 112.89(19) . . ?
C8 C9 H9 109.5 . . ?
C10 C9 S1 108.7(2) . . ?
C10 C9 C8 106.6(2) . . ?
C10 C9 H9 109.5 . . ?
O9 C21 H21A 109.3 . . ?
O9 C21 H21B 109.3 . . ?
O9 C21 C20 111.6(2) . . ?
H21A C21 H21B 108.0 . . ?
C20 C21 H21A 109.3 . . ?
C20 C21 H21B 109.3 . . ?
C5 C15 C8 100.2(2) . . ?
C5 C15 H15A 111.7 . . ?
C5 C15 H15B 111.7 . . ?
C8 C15 H15A 111.7 . . ?
C8 C15 H15B 111.7 . . ?
H15A C15 H15B 109.5 . . ?
C16 C11 C12 104.9(2) . . ?
C10 C11 C16 100.5(2) . . ?
C10 C11 C12 107.0(2) . . ?
C10 C11 C24 119.2(3) . . ?
C24 C11 C16 111.9(3) . . ?
C24 C11 C12 111.9(2) . . ?
C6 C19 H19A 120.0 . . ?
C6 C19 H19B 120.0 . . ?
H19A C19 H19B 120.0 . . ?
C1 C14 H14 121.3 . . ?
C13 C14 C1 117.4(3) . . ?
C13 C14 H14 121.3 . . ?
N1 C20 C21 109.6(3) . . ?
N1 C20 H20A 109.8 . . ?
N1 C20 H20B 109.8 . . ?
C21 C20 H20A 109.8 . . ?
C21 C20 H20B 109.8 . . ?
H20A C20 H20B 108.2 . . ?
C2 C3 C4 114.4(2) . . ?
C2 C3 H3A 108.7 . . ?
C2 C3 H3B 108.7 . . ?
C4 C3 H3A 108.7 . . ?
C4 C3 H3B 108.7 . . ?
H3A C3 H3B 107.6 . . ?
O3 C25 C26 111.2(3) . . ?
O4 C25 O3 123.0(3) . . ?
O4 C25 C26 125.8(3) . . ?
O3 C12 C11 106.8(2) . . ?
O3 C12 H12 109.4 . . ?
O3 C12 C13 107.3(3) . . ?
C11 C12 H12 109.4 . . ?
C13 C12 C11 114.3(2) . . ?
C13 C12 H12 109.4 . . ?
C14 C13 C12 122.7(3) . . ?
C14 C13 H13 118.7 . . ?
C12 C13 H13 118.7 . . ?
C11 C24 H24A 109.5 . . ?
C11 C24 H24B 109.5 . . ?
C11 C24 H24C 109.5 . . ?
H24A C24 H24B 109.5 . . ?
H24A C24 H24C 109.5 . . ?
H24B C24 H24C 109.5 . . ?
C25 C26 H26A 109.5 . . ?
C25 C26 H26B 109.5 . . ?
C25 C26 H26C 109.5 . . ?
H26A C26 H26B 109.5 . . ?
H26A C26 H26C 109.5 . . ?
H26B C26 H26C 109.5 . . ?
C17 C18 H18A 109.5 . . ?
C17 C18 H18B 109.5 . . ?
C17 C18 H18C 109.5 . . ?
H18A C18 H18B 109.5 . . ?
H18A C18 H18C 109.5 . . ?
H18B C18 H18C 109.5 . . ?

loop_
_geom_bond_atom_site_label_1
_geom_bond_atom_site_label_2
_geom_bond_distance
_geom_bond_site_symmetry_2
_geom_bond_publ_flag
S1 O8 1.437(2) . ?
S1 O7 1.4338(19) . ?
S1 N1 1.642(2) . ?
S1 C9 1.788(3) . ?
O3 C25 1.349(4) . ?
O3 C12 1.459(4) . ?
O6 C5 1.459(4) . ?
O6 C17 1.348(4) . ?
O1 C1 1.493(4) . ?
O1 C16 1.350(4) . ?
O9 C22 1.425(4) . ?
O9 C21 1.426(4) . ?
O5 C17 1.207(4) . ?
O2 C16 1.203(4) . ?
N1 C23 1.467(4) . ?
N1 C20 1.480(3) . ?
O4 C25 1.206(4) . ?
C6 C5 1.528(5) . ?
C6 C7 1.519(4) . ?
C6 C19 1.321(4) . ?
C2 H2 1.0000 . ?
C2 C1 1.504(4) . ?
C2 C8 1.553(4) . ?
C2 C3 1.537(4) . ?
C1 C10 1.522(4) . ?
C1 C14 1.506(4) . ?
C5 C4 1.527(4) . ?
C5 C15 1.527(4) . ?
C8 C7 1.558(4) . ?
C8 C9 1.568(4) . ?
C8 C15 1.551(4) . ?
C23 H23A 0.9900 . ?
C23 H23B 0.9900 . ?
C23 C22 1.516(5) . ?
C16 C11 1.529(5) . ?
C7 H7A 0.9900 . ?
C7 H7B 0.9900 . ?
C4 H4A 0.9900 . ?
C4 H4B 0.9900 . ?
C4 C3 1.543(5) . ?
C17 C18 1.502(5) . ?
C22 H22A 0.9900 . ?
C22 H22B 0.9900 . ?
C10 H10 1.0000 . ?
C10 C9 1.558(4) . ?
C10 C11 1.524(4) . ?
C9 H9 1.0000 . ?
C21 H21A 0.9900 . ?
C21 H21B 0.9900 . ?
C21 C20 1.517(5) . ?
C15 H15A 0.9900 . ?
C15 H15B 0.9900 . ?
C11 C12 1.558(4) . ?
C11 C24 1.526(4) . ?
C19 H19A 0.9500 . ?
C19 H19B 0.9500 . ?
C14 H14 0.9500 . ?
C14 C13 1.320(5) . ?
C20 H20A 0.9900 . ?
C20 H20B 0.9900 . ?
C3 H3A 0.9900 . ?
C3 H3B 0.9900 . ?
C25 C26 1.489(5) . ?
C12 H12 1.0000 . ?
C12 C13 1.508(5) . ?
C13 H13 0.9500 . ?
C24 H24A 0.9800 . ?
C24 H24B 0.9800 . ?
C24 H24C 0.9800 . ?
C26 H26A 0.9800 . ?
C26 H26B 0.9800 . ?
C26 H26C 0.9800 . ?
C18 H18A 0.9800 . ?
C18 H18B 0.9800 . ?
C18 H18C 0.9800 . ?

loop_
_geom_torsion_atom_site_label_1
_geom_torsion_atom_site_label_2
_geom_torsion_atom_site_label_3
_geom_torsion_atom_site_label_4
_geom_torsion
_geom_torsion_site_symmetry_1
_geom_torsion_site_symmetry_2
_geom_torsion_site_symmetry_3
_geom_torsion_site_symmetry_4
_geom_torsion_publ_flag
S1 N1 C23 C22 -86.9(3) . . . . ?
S1 N1 C20 C21 89.1(3) . . . . ?
O8 S1 N1 C23 -0.1(3) . . . . ?
O8 S1 N1 C20 -140.0(2) . . . . ?
O8 S1 C9 C8 58.9(2) . . . . ?
O8 S1 C9 C10 -59.2(2) . . . . ?
O7 S1 N1 C23 131.5(2) . . . . ?
O7 S1 N1 C20 -8.4(3) . . . . ?
O7 S1 C9 C8 -71.4(2) . . . . ?
O7 S1 C9 C10 170.49(18) . . . . ?
O3 C12 C13 C14 115.6(3) . . . . ?
O6 C5 C4 C3 -170.6(3) . . . . ?
O6 C5 C15 C8 167.3(2) . . . . ?
O1 C1 C10 C9 83.6(2) . . . . ?
O1 C1 C10 C11 -41.1(2) . . . . ?
O1 C1 C14 C13 72.1(4) . . . . ?
O1 C16 C11 C10 -24.9(3) . . . . ?
O1 C16 C11 C12 86.1(3) . . . . ?
O1 C16 C11 C24 -152.4(2) . . . . ?
O9 C21 C20 N1 55.0(3) . . . . ?
O2 C16 C11 C10 155.6(3) . . . . ?
O2 C16 C11 C12 -93.4(4) . . . . ?
O2 C16 C11 C24 28.1(4) . . . . ?
N1 S1 C9 C8 172.96(17) . . . . ?
N1 S1 C9 C10 54.9(2) . . . . ?
N1 C23 C22 O9 -57.2(3) . . . . ?
C6 C5 C4 C3 -46.8(3) . . . . ?
C6 C5 C15 C8 41.0(2) . . . . ?
C2 C1 C10 C9 -32.0(3) . . . . ?
C2 C1 C10 C11 -156.6(2) . . . . ?
C2 C1 C14 C13 -161.3(3) . . . . ?
C2 C8 C7 C6 -76.4(3) . . . . ?
C2 C8 C9 S1 -107.6(2) . . . . ?
C2 C8 C9 C10 11.7(3) . . . . ?
C2 C8 C15 C5 64.9(3) . . . . ?
C1 O1 C16 O2 178.3(3) . . . . ?
C1 O1 C16 C11 -1.2(3) . . . . ?
C1 C2 C8 C7 -162.1(2) . . . . ?
C1 C2 C8 C9 -31.4(3) . . . . ?
C1 C2 C8 C15 88.5(3) . . . . ?
C1 C2 C3 C4 -96.1(3) . . . . ?
C1 C10 C9 S1 133.9(2) . . . . ?
C1 C10 C9 C8 11.9(3) . . . . ?
C1 C10 C11 C16 39.2(3) . . . . ?
C1 C10 C11 C12 -70.1(3) . . . . ?
C1 C10 C11 C24 161.7(3) . . . . ?
C1 C14 C13 C12 2.2(5) . . . . ?
C5 O6 C17 O5 -2.3(5) . . . . ?
C5 O6 C17 C18 179.1(3) . . . . ?
C5 C6 C7 C8 -16.5(3) . . . . ?
C5 C4 C3 C2 -39.5(4) . . . . ?
C8 C2 C1 O1 -70.2(3) . . . . ?
C8 C2 C1 C10 39.9(3) . . . . ?
C8 C2 C1 C14 165.0(3) . . . . ?
C8 C2 C3 C4 29.3(4) . . . . ?
C23 N1 C20 C21 -53.7(3) . . . . ?
C16 O1 C1 C2 138.8(2) . . . . ?
C16 O1 C1 C10 27.1(3) . . . . ?
C16 O1 C1 C14 -88.9(3) . . . . ?
C16 C11 C12 O3 173.9(2) . . . . ?
C16 C11 C12 C13 -67.7(3) . . . . ?
C7 C6 C5 O6 -142.1(2) . . . . ?
C7 C6 C5 C4 100.4(3) . . . . ?
C7 C6 C5 C15 -15.3(3) . . . . ?
C7 C8 C9 S1 15.7(3) . . . . ?
C7 C8 C9 C10 135.0(3) . . . . ?
C7 C8 C15 C5 -50.7(2) . . . . ?
C4 C5 C15 C8 -77.0(3) . . . . ?
C17 O6 C5 C6 58.8(4) . . . . ?
C17 O6 C5 C4 -179.7(3) . . . . ?
C17 O6 C5 C15 -61.8(4) . . . . ?
C22 O9 C21 C20 -58.9(3) . . . . ?
C10 C1 C14 C13 -38.7(4) . . . . ?
C10 C11 C12 O3 -80.0(3) . . . . ?
C10 C11 C12 C13 38.5(3) . . . . ?
C9 S1 N1 C23 -113.8(2) . . . . ?
C9 S1 N1 C20 106.3(3) . . . . ?
C9 C8 C7 C6 163.0(2) . . . . ?
C9 C8 C15 C5 -179.5(2) . . . . ?
C9 C10 C11 C16 -74.5(3) . . . . ?
C9 C10 C11 C12 176.2(2) . . . . ?
C9 C10 C11 C24 48.0(4) . . . . ?
C21 O9 C22 C23 59.3(3) . . . . ?
C15 C5 C4 C3 66.4(3) . . . . ?
C15 C8 C7 C6 41.2(2) . . . . ?
C15 C8 C9 S1 131.8(2) . . . . ?
C15 C8 C9 C10 -108.9(2) . . . . ?
C11 C10 C9 S1 -114.9(3) . . . . ?
C11 C10 C9 C8 123.1(3) . . . . ?
C11 C12 C13 C14 -2.6(5) . . . . ?
C19 C6 C5 O6 41.7(4) . . . . ?
C19 C6 C5 C4 -75.8(3) . . . . ?
C19 C6 C5 C15 168.4(3) . . . . ?
C19 C6 C7 C8 159.7(3) . . . . ?
C14 C1 C10 C9 -163.2(3) . . . . ?
C14 C1 C10 C11 72.1(3) . . . . ?
C20 N1 C23 C22 55.2(3) . . . . ?
C3 C2 C1 O1 60.4(3) . . . . ?
C3 C2 C1 C10 170.5(3) . . . . ?
C3 C2 C1 C14 -64.4(4) . . . . ?
C3 C2 C8 C7 65.5(3) . . . . ?
C3 C2 C8 C9 -163.8(3) . . . . ?
C3 C2 C8 C15 -43.9(3) . . . . ?
C25 O3 C12 C11 -150.1(3) . . . . ?
C25 O3 C12 C13 87.0(3) . . . . ?
C12 O3 C25 O4 2.8(5) . . . . ?
C12 O3 C25 C26 -173.9(3) . . . . ?
C24 C11 C12 O3 52.3(3) . . . . ?
C24 C11 C12 C13 170.8(3) . . . . ?

loop_
_twin_individual_id
_twin_individual_mass_fraction_refined
1 0.928(19)
2 0.072(19)

loop_
_exptl_oxdiff_crystal_face_indexfrac_h
_exptl_oxdiff_crystal_face_indexfrac_k
_exptl_oxdiff_crystal_face_indexfrac_l
_exptl_oxdiff_crystal_face_x
_exptl_oxdiff_crystal_face_y
_exptl_oxdiff_crystal_face_z
13.5031 2.5568 -0.9925 0.0456 0.1821 0.9822
-8.2119 5.3393 -1.0926 0.2149 0.8967 -0.3869
-14.4198 -1.0941 0.6573 0.0089 0.0447 -0.9990
3.8654 -6.2633 1.4370 -0.2331 -0.9701 0.0676
14.3195 1.2532 -1.4857 0.0991 -0.0220 0.9948
-0.3777 1.4257 7.5933 -0.9715 0.2336 0.0410
-14.1014 -1.0248 2.5469 -0.2366 0.0551 -0.9700
1.0925 -1.3569 -7.6351 0.9723 -0.2337 0.0090

loop_
_smtbx_masks_void_nr
_smtbx_masks_void_average_x
_smtbx_masks_void_average_y
_smtbx_masks_void_average_z
_smtbx_masks_void_volume
_smtbx_masks_void_count_electrons
_smtbx_masks_void_content
1 0.000 0.428 0.500 128.8 52.4 '1 CH2Cl2'
2 0.000 0.841 0.000 20.7 0.0 ?
3 0.500 -0.072 0.500 128.8 52.4 '1 CH2Cl2'
4 0.500 0.341 0.000 20.7 0.0 ?
